data_7016559
loop_
_publ_author_name
'Alvarez, M. Angeles'
'Garc\'ia, M Esther'
'Ruiz, Miguel A.'
'Vega, M. Fernanda'

_publ_section_title
;
 C-X bond formation and cleavage in the reactions of the ditungsten
 hydride complex [W(2)(\h(5)-C(5)H(5))(2)(H)(\m-PCy(2))(CO)(2)] with
 small molecules having multiple C-X bonds (X = C, N, O).
;
_journal_issue 33
_journal_name_full 'Dalton transactions (Cambridge, England : 2003)'
_journal_page_first 8294
_journal_page_last 8297
_journal_paper_doi 10.1039/c1dt10871a
_journal_volume 40
_journal_year 2011
_chemical_compound_source 'synthesis as described'
_chemical_formula_moiety 'C36 H45 O10 P W2, C H2 Cl2'
_chemical_formula_sum 'C37 H47 Cl2 O10 P W2'
_chemical_formula_weight 1121.32
_chemical_name_systematic
;
?
;
_space_group_IT_number 2
_symmetry_cell_setting triclinic
_symmetry_Int_Tables_number 2
_symmetry_space_group_name_Hall '-P 1'
_symmetry_space_group_name_H-M 'P -1'
_atom_sites_solution_hydrogens geom
_atom_sites_solution_primary direct
_atom_sites_solution_secondary difmap
_audit_conform_dict_location ftp://ftp.iucr.org/pub/cif_core.dic
_audit_conform_dict_name cif_core.dic
_audit_conform_dict_version 2.4
_audit_creation_method 'WinGX routine CIF_UPDATE'
_cell_angle_alpha 76.143(3)
_cell_angle_beta 84.799(3)
_cell_angle_gamma 76.694(3)
_cell_formula_units_Z 2
_cell_length_a 9.8445(4)
_cell_length_b 9.9405(5)
_cell_length_c 20.4221(9)
_cell_measurement_reflns_used 2048
_cell_measurement_temperature 100.0(1)
_cell_measurement_theta_max 21.27
_cell_measurement_theta_min 2.63
_cell_measurement_wavelength 0.71073
_cell_volume 1886.90(15)
_computing_cell_refinement 'BRUKER APEX'
_computing_data_collection 'BRUKER APEX'
_computing_molecular_graphics 'Ortep-3 for Windows (Farrugia, 1997)'
_computing_publication_material 'WinGX publication routines (Farrugia, 1999)'
_computing_structure_refinement 'SHELXL-97 (Sheldrick, 2008)'
_computing_structure_solution 'SHELXL-97 (Sheldrick, 2008)'
_diffrn_ambient_temperature 100.0(1)
_diffrn_measured_fraction_theta_full 0.992
_diffrn_measured_fraction_theta_max 0.992
_diffrn_measurement_device 'four-circle diffractometer'
_diffrn_measurement_device_type 'BRUKER APPEX-II CCD'
_diffrn_measurement_method 'omega/phi scans'
_diffrn_radiation_monochromator graphite
_diffrn_radiation_probe x-ray
_diffrn_radiation_source 'fine-focus sealed tube'
_diffrn_radiation_type MoK\a
_diffrn_radiation_wavelength 0.71073
_diffrn_reflns_av_R_equivalents 0.1597
_diffrn_reflns_av_unetI/netI 0.121
_diffrn_reflns_limit_h_max 12
_diffrn_reflns_limit_h_min -12
_diffrn_reflns_limit_k_max 12
_diffrn_reflns_limit_k_min -12
_diffrn_reflns_limit_l_max 26
_diffrn_reflns_limit_l_min 0
_diffrn_reflns_number 60960
_diffrn_reflns_theta_full 27.28
_diffrn_reflns_theta_max 27.28
_diffrn_reflns_theta_min 1.03
_exptl_absorpt_coefficient_mu 6.333
_exptl_absorpt_correction_T_max 0.745494
_exptl_absorpt_correction_T_min 0.576747
_exptl_absorpt_correction_type multi-scan
_exptl_absorpt_process_details 'BRUKER Sadabs'
_exptl_crystal_colour green
_exptl_crystal_density_diffrn 1.974
_exptl_crystal_density_method 'not measured'
_exptl_crystal_description plate
_exptl_crystal_F_000 1092
_exptl_crystal_size_max 0.11
_exptl_crystal_size_mid 0.09
_exptl_crystal_size_min 0.02
_refine_diff_density_max 1.62
_refine_diff_density_min -1.669
_refine_diff_density_rms 0.26
_refine_ls_extinction_method none
_refine_ls_goodness_of_fit_ref 1
_refine_ls_hydrogen_treatment mixed
_refine_ls_matrix_type full
_refine_ls_number_parameters 476
_refine_ls_number_reflns 8399
_refine_ls_number_restraints 22
_refine_ls_restrained_S_all 0.999
_refine_ls_R_factor_all 0.1085
_refine_ls_R_factor_gt 0.0585
_refine_ls_shift/su_max 0.001
_refine_ls_shift/su_mean 0
_refine_ls_structure_factor_coef Fsqd
_refine_ls_weighting_details 'calc w=1/[\s^2^(Fo^2^)+(0.0424P)^2^+0.0000P] where P=(Fo^2^+2Fc^2^)/3'
_refine_ls_weighting_scheme calc
_refine_ls_wR_factor_gt 0.1007
_refine_ls_wR_factor_ref 0.1151
_reflns_number_gt 5341
_reflns_number_total 8399
_reflns_threshold_expression >2\s(I)
_cod_data_source_file c1dt10871a.txt
_cod_data_source_block compound4R
_cod_database_code 7016559

loop_
_symmetry_equiv_pos_as_xyz
'x, y, z'
'-x, -y, -z'

loop_
_atom_site_label
_atom_site_type_symbol
_atom_site_fract_x
_atom_site_fract_y
_atom_site_fract_z
_atom_site_U_iso_or_equiv
_atom_site_adp_type
_atom_site_occupancy
_atom_site_symmetry_multiplicity
_atom_site_calc_flag
_atom_site_refinement_flags
W1 W 0.40102(4) 0.63796(4) 0.77764(2) 0.01553(12) Uani 1 1 d .
W2 W 0.66352(4) 0.68307(4) 0.69397(2) 0.01677(12) Uani 1 1 d .
P1 P 0.4181(3) 0.8049(3) 0.67015(13) 0.0153(6) Uani 1 1 d .
O1 O 0.4824(7) 0.3716(7) 0.7148(3) 0.0236(17) Uani 1 1 d .
O2 O 0.6621(7) 0.9370(8) 0.5717(4) 0.0297(19) Uani 1 1 d .
O3 O 0.5974(8) 0.2838(7) 0.8743(3) 0.0264(18) Uani 1 1 d .
O4 O 0.5348(8) 0.4070(7) 0.9550(3) 0.0276(18) Uani 1 1 d .
O5 O 0.8625(8) 0.6410(8) 0.8986(4) 0.0286(18) Uani 1 1 d .
O6 O 0.8285(8) 0.4218(8) 0.9109(4) 0.0318(19) Uani 1 1 d .
O7 O 0.4160(7) 0.8233(7) 0.8186(3) 0.0181(15) Uani 1 1 d .
O8 O 0.5640(7) 0.9373(7) 0.8474(3) 0.0207(16) Uani 1 1 d .
O9 O 0.6599(8) 1.0417(8) 0.7176(3) 0.0266(18) Uani 1 1 d .
O10 O 0.8858(7) 0.9635(7) 0.6866(3) 0.0216(16) Uani 1 1 d .
C1 C 0.4638(10) 0.4737(11) 0.7344(5) 0.017(2) Uani 1 1 d .
C2 C 0.6505(11) 0.8479(12) 0.6196(6) 0.024(3) Uani 1 1 d .
C3 C 0.5719(10) 0.5359(10) 0.8449(5) 0.015(2) Uani 1 1 d .
C4 C 0.5725(11) 0.3959(11) 0.8914(5) 0.022(2) Uani 1 1 d .
C5 C 0.5372(14) 0.2733(11) 1.0030(5) 0.041(3) Uani 1 1 d .
H5A H 0.4706 0.2271 0.991 0.062 Uiso 1 1 calc R
H5B H 0.5136 0.2904 1.0474 0.062 Uiso 1 1 calc R
H5C H 0.6289 0.2138 1.0025 0.062 Uiso 1 1 calc R
C6 C 0.6750(9) 0.6059(11) 0.8420(5) 0.015(2) Uani 1 1 d .
C7 C 0.7967(10) 0.5609(11) 0.8868(5) 0.017(2) Uani 1 1 d .
C8 C 0.9451(11) 0.3692(12) 0.9553(5) 0.028(3) Uani 1 1 d .
H8A H 1.0278 0.3934 0.9314 0.042 Uiso 1 1 calc R
H8B H 0.9591 0.2679 0.9701 0.042 Uiso 1 1 calc R
H8C H 0.9255 0.4113 0.9937 0.042 Uiso 1 1 calc R
C9 C 0.6560(11) 0.7460(10) 0.7925(5) 0.018(2) Uani 1 1 d .
C10 C 0.5370(11) 0.8415(11) 0.8169(4) 0.019(2) Uani 1 1 d .
C11 C 0.4437(11) 1.0353(11) 0.8688(5) 0.023(2) Uani 1 1 d .
H11A H 0.3861 1.0826 0.831 0.034 Uiso 1 1 calc R
H11B H 0.4751 1.1042 0.8861 0.034 Uiso 1 1 calc R
H11C H 0.3907 0.9836 0.9036 0.034 Uiso 1 1 calc R
C12 C 0.7716(11) 0.7925(11) 0.7522(5) 0.019(2) Uani 1 1 d U
C13 C 0.7607(11) 0.9434(12) 0.7190(5) 0.018(2) Uani 1 1 d U
C14 C 0.8768(13) 1.1111(12) 0.6485(6) 0.038(3) Uani 1 1 d .
H14A H 0.7919 1.1436 0.6243 0.057 Uiso 1 1 calc R
H14B H 0.9553 1.1155 0.6171 0.057 Uiso 1 1 calc R
H14C H 0.8775 1.1705 0.6792 0.057 Uiso 1 1 calc R
C15 C 0.1883(9) 0.7117(11) 0.8424(5) 0.018(2) Uani 1 1 d .
H15 H 0.1672 0.7908 0.8612 0.021 Uiso 1 1 calc R
C16 C 0.2603(9) 0.5755(11) 0.8747(5) 0.020(2) Uani 1 1 d .
H16 H 0.2983 0.5506 0.9171 0.024 Uiso 1 1 calc R
C17 C 0.2643(10) 0.4823(11) 0.8304(5) 0.024(3) Uani 1 1 d .
H17 H 0.3011 0.3851 0.8392 0.029 Uiso 1 1 calc R
C18 C 0.1987(10) 0.5715(11) 0.7683(6) 0.024(3) Uani 1 1 d .
H18 H 0.1889 0.5415 0.7295 0.029 Uiso 1 1 calc R
C19 C 0.1534(11) 0.7099(11) 0.7780(5) 0.023(2) Uani 1 1 d .
H19 H 0.1077 0.7876 0.7466 0.028 Uiso 1 1 calc R
C20 C 0.7214(10) 0.4786(11) 0.6480(5) 0.0190(19) Uani 1 1 d U
H20 H 0.6504 0.4523 0.6302 0.023 Uiso 1 1 calc R
C21 C 0.8045(10) 0.5719(11) 0.6120(5) 0.0203(17) Uani 1 1 d U
H21 H 0.803 0.6126 0.566 0.024 Uiso 1 1 calc R
C22 C 0.8902(10) 0.5917(12) 0.6587(5) 0.0234(19) Uani 1 1 d U
H22 H 0.9508 0.6538 0.6497 0.028 Uiso 1 1 calc R
C23 C 0.8686(10) 0.5014(11) 0.7216(5) 0.024(2) Uani 1 1 d .
H23 H 0.9165 0.4905 0.7604 0.029 Uiso 1 1 calc R
C24 C 0.7640(11) 0.4307(12) 0.7167(5) 0.024(2) Uani 1 1 d .
H24 H 0.7291 0.3658 0.7509 0.029 Uiso 1 1 calc R
C25 C 0.3631(10) 1.0004(10) 0.6675(4) 0.015(2) Uani 1 1 d .
H25 H 0.4388 1.0244 0.6874 0.018 Uiso 1 1 calc R
C26 C 0.2297(10) 1.0462(10) 0.7095(5) 0.019(2) Uani 1 1 d .
H26A H 0.1501 1.0291 0.6905 0.023 Uiso 1 1 calc R
H26B H 0.2383 0.9897 0.7554 0.023 Uiso 1 1 calc R
C27 C 0.2051(10) 1.2041(10) 0.7103(5) 0.020(2) Uani 1 1 d .
H27A H 0.1191 1.2305 0.7358 0.024 Uiso 1 1 calc R
H27B H 0.2809 1.2192 0.7329 0.024 Uiso 1 1 calc R
C28 C 0.1959(10) 1.2986(11) 0.6399(5) 0.024(2) Uani 1 1 d .
H28A H 0.1862 1.3965 0.6425 0.028 Uiso 1 1 calc R
H28B H 0.1142 1.2918 0.6187 0.028 Uiso 1 1 calc R
C29 C 0.3266(11) 1.2539(11) 0.5976(5) 0.025(3) Uani 1 1 d .
H29A H 0.4072 1.2682 0.6169 0.03 Uiso 1 1 calc R
H29B H 0.318 1.3128 0.5522 0.03 Uiso 1 1 calc R
C30 C 0.3484(11) 1.0980(11) 0.5947(5) 0.023(2) Uani 1 1 d .
H30A H 0.4319 1.0721 0.5675 0.027 Uiso 1 1 calc R
H30B H 0.2696 1.0843 0.5737 0.027 Uiso 1 1 calc R
C31 C 0.3416(10) 0.7904(10) 0.5926(5) 0.016(2) Uani 1 1 d .
H31 H 0.3641 0.8671 0.5562 0.02 Uiso 1 1 calc R
C32 C 0.4021(10) 0.6522(11) 0.5698(5) 0.022(2) Uani 1 1 d .
H32A H 0.5024 0.6416 0.5624 0.027 Uiso 1 1 calc R
H32B H 0.3852 0.5728 0.6053 0.027 Uiso 1 1 calc R
C33 C 0.3384(9) 0.6483(11) 0.5052(5) 0.017(2) Uani 1 1 d .
H33A H 0.3741 0.5561 0.4948 0.02 Uiso 1 1 calc R
H33B H 0.3665 0.7192 0.4682 0.02 Uiso 1 1 calc R
C34 C 0.1792(11) 0.6763(11) 0.5113(5) 0.022(2) Uani 1 1 d .
H34A H 0.1426 0.6826 0.4679 0.027 Uiso 1 1 calc R
H34B H 0.1509 0.5975 0.5433 0.027 Uiso 1 1 calc R
C35 C 0.1180(10) 0.8123(10) 0.5345(4) 0.014(2) Uani 1 1 d .
H35A H 0.0181 0.8211 0.5427 0.017 Uiso 1 1 calc R
H35B H 0.133 0.8926 0.4991 0.017 Uiso 1 1 calc R
C36 C 0.1837(10) 0.8153(11) 0.5985(5) 0.023(2) Uani 1 1 d .
H36A H 0.1467 0.9066 0.6096 0.027 Uiso 1 1 calc R
H36B H 0.1572 0.743 0.6353 0.027 Uiso 1 1 calc R
C90 C 0.8385(12) -0.0060(13) 0.8833(5) 0.034(3) Uani 1 1 d .
H90A H 0.8498 -0.0934 0.8681 0.041 Uiso 1 1 calc R
H90B H 0.7569 0.0596 0.8623 0.041 Uiso 1 1 calc R
Cl1 Cl 0.9833(4) 0.0652(4) 0.8570(2) 0.0697(13) Uani 1 1 d .
Cl2 Cl 0.8096(4) -0.0418(4) 0.97101(17) 0.0689(13) Uani 1 1 d .
H12 H 0.873(16) 0.731(16) 0.761(7) 0.103 Uiso 1 1 d .

loop_
_atom_site_aniso_label
_atom_site_aniso_U_11
_atom_site_aniso_U_22
_atom_site_aniso_U_33
_atom_site_aniso_U_23
_atom_site_aniso_U_13
_atom_site_aniso_U_12
W1 0.0146(2) 0.0151(2) 0.0173(2) -0.00335(18) -0.00152(18) -0.00408(18)
W2 0.0139(2) 0.0185(3) 0.0185(2) -0.00559(19) -0.00192(18) -0.00261(19)
P1 0.0143(13) 0.0140(14) 0.0174(14) -0.0048(11) -0.0019(11) -0.0008(11)
O1 0.026(4) 0.012(4) 0.034(4) -0.005(3) -0.009(3) -0.004(3)
O2 0.028(5) 0.032(5) 0.025(4) 0.008(4) 0.007(3) -0.015(4)
O3 0.047(5) 0.013(4) 0.022(4) -0.003(3) -0.007(4) -0.010(4)
O4 0.046(5) 0.021(4) 0.020(4) -0.011(3) 0.002(4) -0.009(4)
O5 0.032(5) 0.022(4) 0.032(4) -0.001(4) -0.014(4) -0.008(4)
O6 0.024(4) 0.027(5) 0.044(5) -0.004(4) -0.022(4) -0.001(4)
O7 0.016(4) 0.008(4) 0.027(4) -0.002(3) -0.003(3) 0.004(3)
O8 0.020(4) 0.021(4) 0.028(4) -0.011(3) -0.001(3) -0.011(3)
O9 0.032(5) 0.023(4) 0.025(4) -0.002(3) -0.008(3) -0.007(4)
O10 0.026(4) 0.020(4) 0.021(4) -0.002(3) 0.001(3) -0.012(3)
C1 0.022(6) 0.022(6) 0.008(5) -0.002(4) -0.002(4) -0.007(5)
C2 0.018(6) 0.030(7) 0.036(7) -0.022(6) 0.004(5) -0.012(5)
C3 0.019(5) 0.011(5) 0.013(5) 0.002(4) -0.002(4) -0.002(4)
C4 0.028(6) 0.022(6) 0.016(6) -0.004(5) -0.007(5) 0.000(5)
C5 0.083(11) 0.011(6) 0.025(7) 0.005(5) 0.001(7) -0.012(6)
C6 0.007(5) 0.020(6) 0.020(5) -0.007(4) -0.002(4) -0.004(4)
C7 0.011(5) 0.017(6) 0.023(6) 0.000(5) -0.006(4) -0.004(4)
C8 0.023(6) 0.028(7) 0.032(7) 0.001(5) -0.017(5) -0.003(5)
C9 0.024(6) 0.007(5) 0.023(6) -0.003(4) 0.002(5) -0.003(4)
C10 0.038(7) 0.016(6) 0.007(5) -0.005(4) -0.001(4) -0.014(5)
C11 0.030(6) 0.018(6) 0.022(6) -0.004(5) -0.006(5) -0.005(5)
C12 0.026(5) 0.028(5) 0.009(4) -0.007(4) -0.001(4) -0.012(4)
C13 0.022(5) 0.030(5) 0.009(4) -0.006(4) -0.001(4) -0.019(4)
C14 0.043(8) 0.024(7) 0.053(8) -0.008(6) -0.003(6) -0.020(6)
C15 0.008(5) 0.025(6) 0.019(6) -0.005(5) 0.006(4) -0.004(4)
C16 0.006(5) 0.022(6) 0.032(6) -0.012(5) -0.004(4) 0.004(4)
C17 0.014(5) 0.015(6) 0.043(7) -0.002(5) 0.003(5) -0.010(4)
C18 0.005(5) 0.027(6) 0.041(7) -0.009(5) 0.002(5) -0.004(4)
C19 0.027(6) 0.014(6) 0.031(6) -0.004(5) -0.005(5) -0.010(5)
C20 0.015(4) 0.022(5) 0.018(4) -0.011(4) -0.001(3) 0.006(3)
C21 0.013(4) 0.027(4) 0.018(4) -0.012(3) 0.004(3) 0.006(3)
C22 0.011(4) 0.032(5) 0.024(4) -0.008(4) 0.002(3) 0.003(3)
C23 0.013(5) 0.022(6) 0.037(7) -0.012(5) -0.010(5) 0.007(4)
C24 0.020(6) 0.029(7) 0.026(6) -0.015(5) -0.004(5) 0.000(5)
C25 0.012(5) 0.018(6) 0.013(5) -0.004(4) -0.001(4) 0.002(4)
C26 0.011(5) 0.018(6) 0.029(6) -0.010(5) -0.003(4) 0.003(4)
C27 0.017(5) 0.019(6) 0.023(6) -0.005(5) 0.006(4) -0.003(4)
C28 0.019(6) 0.014(6) 0.035(7) -0.003(5) 0.004(5) -0.003(5)
C29 0.032(7) 0.015(6) 0.028(6) -0.005(5) -0.007(5) -0.005(5)
C30 0.025(6) 0.020(6) 0.022(6) -0.004(5) -0.006(5) -0.002(5)
C31 0.017(5) 0.010(5) 0.020(5) -0.001(4) 0.006(4) -0.005(4)
C32 0.009(5) 0.025(6) 0.029(6) 0.000(5) 0.004(4) -0.006(4)
C33 0.014(5) 0.020(6) 0.016(5) -0.007(4) -0.002(4) 0.001(4)
C34 0.028(6) 0.023(6) 0.017(5) 0.004(5) -0.014(5) -0.013(5)
C35 0.016(5) 0.012(5) 0.014(5) 0.004(4) -0.001(4) -0.007(4)
C36 0.024(6) 0.024(6) 0.030(6) -0.021(5) 0.001(5) -0.012(5)
C90 0.040(8) 0.032(7) 0.030(7) -0.004(6) 0.001(6) -0.011(6)
Cl1 0.039(2) 0.052(2) 0.125(4) -0.038(2) 0.033(2) -0.0193(19)
Cl2 0.086(3) 0.058(3) 0.036(2) -0.0039(18) 0.0027(19) 0.030(2)

loop_
_atom_type_symbol
_atom_type_description
_atom_type_scat_dispersion_real
_atom_type_scat_dispersion_imag
_atom_type_scat_source
C C 0.0033 0.0016 'International Tables Vol C Tables 4.2.6.8 and 6.1.1.4'
H H 0 0 'International Tables Vol C Tables 4.2.6.8 and 6.1.1.4'
Cl Cl 0.1484 0.1585 'International Tables Vol C Tables 4.2.6.8 and 6.1.1.4'
O O 0.0106 0.006 'International Tables Vol C Tables 4.2.6.8 and 6.1.1.4'
P P 0.1023 0.0942 'International Tables Vol C Tables 4.2.6.8 and 6.1.1.4'
W W -0.849 6.8722 'International Tables Vol C Tables 4.2.6.8 and 6.1.1.4'

loop_
_geom_angle_atom_site_label_1
_geom_angle_atom_site_label_2
_geom_angle_atom_site_label_3
_geom_angle
C1 W1 C3 85.7(4)
C1 W1 O7 158.3(3)
C3 W1 O7 81.0(3)
C1 W1 C18 76.8(4)
C3 W1 C18 130.1(4)
O7 W1 C18 124.9(3)
C1 W1 C17 76.0(4)
C3 W1 C17 93.2(4)
O7 W1 C17 121.7(3)
C18 W1 C17 37.5(4)
C1 W1 C16 109.8(4)
C3 W1 C16 83.9(3)
O7 W1 C16 86.0(3)
C18 W1 C16 60.1(4)
C17 W1 C16 35.9(3)
C1 W1 C19 110.0(4)
C3 W1 C19 141.5(4)
O7 W1 C19 90.9(3)
C18 W1 C19 35.0(3)
C17 W1 C19 59.4(4)
C16 W1 C19 58.0(3)
C1 W1 P1 91.4(3)
C3 W1 P1 125.2(2)
O7 W1 P1 82.37(17)
C18 W1 P1 101.8(3)
C17 W1 P1 138.9(3)
C16 W1 P1 146.0(3)
C19 W1 P1 90.3(3)
C1 W1 C15 131.3(4)
C3 W1 C15 110.1(3)
O7 W1 C15 69.9(3)
C18 W1 C15 57.6(4)
C17 W1 C15 58.0(4)
C16 W1 C15 34.2(3)
C19 W1 C15 33.7(3)
P1 W1 C15 112.2(2)
C1 W1 W2 73.2(3)
C3 W1 W2 74.7(2)
O7 W1 W2 86.63(16)
C18 W1 W2 139.0(3)
C17 W1 W2 147.6(3)
C16 W1 W2 158.1(2)
C19 W1 W2 142.8(2)
P1 W1 W2 52.53(6)
C15 W1 W2 154.4(2)
C2 W2 C9 110.5(4)
C2 W2 C12 88.4(4)
C9 W2 C12 37.4(3)
C2 W2 C22 90.8(4)
C9 W2 C22 112.3(4)
C12 W2 C22 83.5(4)
C2 W2 C20 107.8(4)
C9 W2 C20 140.6(3)
C12 W2 C20 137.1(4)
C22 W2 C20 57.6(4)
C2 W2 C23 125.2(4)
C9 W2 C23 92.6(4)
C12 W2 C23 81.2(4)
C22 W2 C23 34.8(3)
C20 W2 C23 56.8(4)
C2 W2 C21 81.5(4)
C9 W2 C21 146.6(4)
C12 W2 C21 116.4(4)
C22 W2 C21 34.6(3)
C20 W2 C21 34.4(3)
C23 W2 C21 57.0(3)
C2 W2 C24 139.0(4)
C9 W2 C24 105.9(3)
C12 W2 C24 110.7(4)
C22 W2 C24 57.6(4)
C20 W2 C24 34.9(3)
C23 W2 C24 33.7(3)
C21 W2 C24 57.6(3)
C2 W2 P1 68.0(3)
C9 W2 P1 93.5(3)
C12 W2 P1 113.5(3)
C22 W2 P1 151.5(3)
C20 W2 P1 109.4(3)
C23 W2 P1 161.8(3)
C21 W2 P1 119.7(2)
C24 W2 P1 128.1(2)
C2 W2 W1 118.4(3)
C9 W2 W1 67.9(3)
C12 W2 W1 104.9(2)
C22 W2 W1 149.4(3)
C20 W2 W1 101.6(2)
C23 W2 W1 116.3(2)
C21 W2 W1 134.9(2)
C24 W2 W1 92.2(2)
P1 W2 W1 51.29(6)
C31 P1 C25 102.5(4)
C31 P1 W1 121.8(3)
C25 P1 W1 118.5(3)
C31 P1 W2 118.8(3)
C25 P1 W2 118.9(3)
W1 P1 W2 76.18(8)
C4 O4 C5 114.8(8)
C7 O6 C8 116.0(8)
C10 O7 W1 113.4(6)
C10 O8 C11 116.6(8)
C13 O10 C14 112.0(8)
O1 C1 W1 169.3(8)
O2 C2 W2 169.8(9)
C6 C3 C4 122.7(9)
C6 C3 W1 116.7(7)
C4 C3 W1 120.6(7)
O3 C4 O4 122.8(9)
O3 C4 C3 124.7(9)
O4 C4 C3 112.4(9)
O4 C5 H5A 109.5
O4 C5 H5B 109.5
H5A C5 H5B 109.5
O4 C5 H5C 109.5
H5A C5 H5C 109.5
H5B C5 H5C 109.5
C3 C6 C7 125.8(9)
C3 C6 C9 115.1(8)
C7 C6 C9 119.0(8)
O5 C7 O6 123.2(9)
O5 C7 C6 124.4(9)
O6 C7 C6 112.4(8)
O6 C8 H8A 109.5
O6 C8 H8B 109.5
H8A C8 H8B 109.5
O6 C8 H8C 109.5
H8A C8 H8C 109.5
H8B C8 H8C 109.5
C12 C9 C10 123.9(9)
C12 C9 C6 121.7(9)
C10 C9 C6 107.5(8)
C12 C9 W2 72.2(5)
C10 C9 W2 123.8(7)
C6 C9 W2 102.2(6)
O7 C10 O8 119.8(9)
O7 C10 C9 121.8(9)
O8 C10 C9 117.6(9)
O8 C11 H11A 109.5
O8 C11 H11B 109.5
H11A C11 H11B 109.5
O8 C11 H11C 109.5
H11A C11 H11C 109.5
H11B C11 H11C 109.5
C9 C12 C13 120.5(9)
C9 C12 W2 70.4(6)
C13 C12 W2 111.5(6)
C9 C12 H12 119(8)
C13 C12 H12 117(8)
W2 C12 H12 107(9)
O9 C13 O10 121.4(9)
O9 C13 C12 128.5(9)
O10 C13 C12 110.1(9)
O10 C14 H14A 109.5
O10 C14 H14B 109.5
H14A C14 H14B 109.5
O10 C14 H14C 109.5
H14A C14 H14C 109.5
H14B C14 H14C 109.5
C19 C15 C16 109.7(10)
C19 C15 W1 70.9(6)
C16 C15 W1 69.8(6)
C19 C15 H15 125.1
C16 C15 H15 125.1
W1 C15 H15 125.8
C15 C16 C17 107.7(9)
C15 C16 W1 76.1(6)
C17 C16 W1 69.8(5)
C15 C16 H16 126.2
C17 C16 H16 126.2
W1 C16 H16 119.8
C16 C17 C18 106.1(9)
C16 C17 W1 74.3(5)
C18 C17 W1 70.6(5)
C16 C17 H17 126.9
C18 C17 H17 126.9
W1 C17 H17 120.1
C19 C18 C17 107.7(10)
C19 C18 W1 76.5(6)
C17 C18 W1 71.9(5)
C19 C18 H18 126.2
C17 C18 H18 126.2
W1 C18 H18 117.4
C15 C19 C18 108.7(10)
C15 C19 W1 75.4(6)
C18 C19 W1 68.6(6)
C15 C19 H19 125.6
C18 C19 H19 125.6
W1 C19 H19 122
C21 C20 C24 109.0(9)
C21 C20 W2 73.5(6)
C24 C20 W2 74.6(6)
C21 C20 H20 125.5
C24 C20 H20 125.5
W2 C20 H20 118.2
C22 C21 C20 107.0(9)
C22 C21 W2 70.2(6)
C20 C21 W2 72.0(5)
C22 C21 H21 126.5
C20 C21 H21 126.5
W2 C21 H21 122.9
C21 C22 C23 108.2(9)
C21 C22 W2 75.1(6)
C23 C22 W2 74.9(6)
C21 C22 H22 125.9
C23 C22 H22 125.9
W2 C22 H22 116.1
C24 C23 C22 109.5(10)
C24 C23 W2 74.6(6)
C22 C23 W2 70.3(6)
C24 C23 H23 125.2
C22 C23 H23 125.2
W2 C23 H23 121.5
C23 C24 C20 105.9(9)
C23 C24 W2 71.7(6)
C20 C24 W2 70.5(6)
C23 C24 H24 127
C20 C24 H24 127
W2 C24 H24 122.5
C26 C25 C30 108.0(8)
C26 C25 P1 115.8(6)
C30 C25 P1 114.6(6)
C26 C25 H25 105.8
C30 C25 H25 105.8
P1 C25 H25 105.8
C27 C26 C25 111.1(8)
C27 C26 H26A 109.4
C25 C26 H26A 109.4
C27 C26 H26B 109.4
C25 C26 H26B 109.4
H26A C26 H26B 108
C28 C27 C26 112.3(8)
C28 C27 H27A 109.1
C26 C27 H27A 109.1
C28 C27 H27B 109.1
C26 C27 H27B 109.1
H27A C27 H27B 107.9
C27 C28 C29 110.1(8)
C27 C28 H28A 109.6
C29 C28 H28A 109.6
C27 C28 H28B 109.6
C29 C28 H28B 109.6
H28A C28 H28B 108.1
C28 C29 C30 111.1(8)
C28 C29 H29A 109.4
C30 C29 H29A 109.4
C28 C29 H29B 109.4
C30 C29 H29B 109.4
H29A C29 H29B 108
C29 C30 C25 110.5(8)
C29 C30 H30A 109.6
C25 C30 H30A 109.6
C29 C30 H30B 109.6
C25 C30 H30B 109.6
H30A C30 H30B 108.1
C36 C31 C32 109.9(8)
C36 C31 P1 112.3(7)
C32 C31 P1 114.7(7)
C36 C31 H31 106.4
C32 C31 H31 106.4
P1 C31 H31 106.4
C33 C32 C31 112.2(8)
C33 C32 H32A 109.2
C31 C32 H32A 109.2
C33 C32 H32B 109.2
C31 C32 H32B 109.2
H32A C32 H32B 107.9
C32 C33 C34 112.0(8)
C32 C33 H33A 109.2
C34 C33 H33A 109.2
C32 C33 H33B 109.2
C34 C33 H33B 109.2
H33A C33 H33B 107.9
C35 C34 C33 111.6(8)
C35 C34 H34A 109.3
C33 C34 H34A 109.3
C35 C34 H34B 109.3
C33 C34 H34B 109.3
H34A C34 H34B 108
C34 C35 C36 111.6(8)
C34 C35 H35A 109.3
C36 C35 H35A 109.3
C34 C35 H35B 109.3
C36 C35 H35B 109.3
H35A C35 H35B 108
C31 C36 C35 113.4(8)
C31 C36 H36A 108.9
C35 C36 H36A 108.9
C31 C36 H36B 108.9
C35 C36 H36B 108.9
H36A C36 H36B 107.7
Cl1 C90 Cl2 113.2(7)
Cl1 C90 H90A 108.9
Cl2 C90 H90A 108.9
Cl1 C90 H90B 108.9
Cl2 C90 H90B 108.9
H90A C90 H90B 107.8

loop_
_geom_bond_atom_site_label_1
_geom_bond_atom_site_label_2
_geom_bond_distance
W1 C1 1.989(11)
W1 C3 2.171(9)
W1 O7 2.236(7)
W1 C18 2.275(9)
W1 C17 2.294(9)
W1 C16 2.354(10)
W1 C19 2.377(11)
W1 P1 2.433(3)
W1 C15 2.435(9)
W1 W2 3.0273(6)
W2 C2 1.938(12)
W2 C9 2.236(10)
W2 C12 2.261(10)
W2 C22 2.326(10)
W2 C20 2.370(10)
W2 C23 2.387(10)
W2 C21 2.389(9)
W2 C24 2.423(11)
W2 P1 2.474(3)
P1 C31 1.863(10)
P1 C25 1.882(10)
O1 C1 1.148(12)
O2 C2 1.168(12)
O3 C4 1.211(12)
O4 C4 1.340(11)
O4 C5 1.447(11)
O5 C7 1.211(11)
O6 C7 1.325(12)
O6 C8 1.447(11)
O7 C10 1.242(11)
O8 C10 1.339(11)
O8 C11 1.457(12)
O9 C13 1.219(13)
O10 C13 1.378(11)
O10 C14 1.474(12)
C3 C6 1.346(12)
C3 C4 1.485(13)
C5 H5A 0.96
C5 H5B 0.96
C5 H5C 0.96
C6 C7 1.493(13)
C6 C9 1.495(13)
C8 H8A 0.96
C8 H8B 0.96
C8 H8C 0.96
C9 C12 1.442(13)
C9 C10 1.460(14)
C11 H11A 0.96
C11 H11B 0.96
C11 H11C 0.96
C12 C13 1.474(14)
C12 H12 1.05(15)
C14 H14A 0.96
C14 H14B 0.96
C14 H14C 0.96
C15 C19 1.395(13)
C15 C16 1.408(13)
C15 H15 0.93
C16 C17 1.434(14)
C16 H16 0.93
C17 C18 1.469(14)
C17 H17 0.93
C18 C19 1.400(14)
C18 H18 0.93
C19 H19 0.93
C20 C21 1.409(13)
C20 C24 1.437(13)
C20 H20 0.93
C21 C22 1.404(14)
C21 H21 0.93
C22 C23 1.409(14)
C22 H22 0.93
C23 C24 1.396(14)
C23 H23 0.93
C24 H24 0.93
C25 C26 1.541(12)
C25 C30 1.566(12)
C25 H25 0.98
C26 C27 1.536(13)
C26 H26A 0.97
C26 H26B 0.97
C27 C28 1.514(13)
C27 H27A 0.97
C27 H27B 0.97
C28 C29 1.523(14)
C28 H28A 0.97
C28 H28B 0.97
C29 C30 1.530(14)
C29 H29A 0.97
C29 H29B 0.97
C30 H30A 0.97
C30 H30B 0.97
C31 C36 1.515(13)
C31 C32 1.530(14)
C31 H31 0.98
C32 C33 1.523(13)
C32 H32A 0.97
C32 H32B 0.97
C33 C34 1.527(13)
C33 H33A 0.97
C33 H33B 0.97
C34 C35 1.514(14)
C34 H34A 0.97
C34 H34B 0.97
C35 C36 1.518(13)
C35 H35A 0.97
C35 H35B 0.97
C36 H36A 0.97
C36 H36B 0.97
C90 Cl1 1.722(11)
C90 Cl2 1.751(11)
C90 H90A 0.97
C90 H90B 0.97
